data_2003299
loop_
_publ_author_name
'Parihar, D. S.'
'Bohra, R.'
'Prasad, R. N.'
'Nagar, P. N.'

_publ_section_title
;
 An Imidazo[1,2-<i>a</i>]pyrazine Derivative, C~18~H~19~N~3~
;
_journal_issue 3
_journal_name_full 'Acta Crystallographica Section C'
_journal_page_first 482
_journal_page_last 484
_journal_paper_doi 10.1107/S0108270194009017
_journal_volume 51
_journal_year 1995
_chemical_compound_source 'recrystallization from DMSO'
_chemical_formula_moiety 'C18 H19 N3'
_chemical_formula_sum 'C18 H19 N3'
_chemical_formula_weight 277.37
_space_group_IT_number 14
_symmetry_cell_setting monoclinic
_symmetry_space_group_name_Hall '-P 2yn'
_symmetry_space_group_name_H-M 'P 1 21/n 1'
_atom_type_scat_source 'SDP-Plus (Enraf-Nonius, 1983)'
_cell_angle_alpha 90.
_cell_angle_beta 112.98(4)
_cell_angle_gamma 90.
_cell_formula_units_Z 4
_cell_length_a 9.452(6)
_cell_length_b 14.330(16)
_cell_length_c 11.826(4)
_cell_measurement_reflns_used 25
_cell_measurement_temperature 295
_cell_measurement_theta_max 25
_cell_measurement_theta_min 2
_cell_volume 1475(2)
_diffrn_measurement_device 'Enraf-Nonius CAD-4'
_diffrn_measurement_method \w/2\q
_diffrn_radiation_type MoK\a
_diffrn_radiation_wavelength 0.71069
_diffrn_reflns_av_R_equivalents 0.093
_diffrn_reflns_limit_h_max 11
_diffrn_reflns_limit_h_min 0
_diffrn_reflns_limit_k_max 17
_diffrn_reflns_limit_k_min 0
_diffrn_reflns_limit_l_max 14
_diffrn_reflns_limit_l_min -14
_diffrn_reflns_number 2853
_diffrn_reflns_theta_max 25
_diffrn_standards_decay_% 0
_diffrn_standards_interval_time 30
_diffrn_standards_number 2
_exptl_absorpt_coefficient_mu 0.070
_exptl_absorpt_correction_type none
_exptl_crystal_colour colourless
_exptl_crystal_density_diffrn 1.249
_exptl_crystal_description plates
_exptl_crystal_size_max 0.2
_exptl_crystal_size_mid 0.1
_exptl_crystal_size_min 0.1
_refine_diff_density_max 0.16
_refine_diff_density_min 0.13
_refine_ls_extinction_method none
_refine_ls_goodness_of_fit_obs 0.51
_refine_ls_hydrogen_treatment refall
_refine_ls_number_parameters 266
_refine_ls_number_reflns 1269
_refine_ls_R_factor_obs 0.048
_refine_ls_shift/esd_max 0.33
_refine_ls_structure_factor_coef Fsqd
_refine_ls_weighting_details 'w  = 1/\s(F^2^)'
_refine_ls_weighting_scheme calc
_refine_ls_wR_factor_obs 0.050
_reflns_number_observed 1269
_reflns_number_total 2696
_reflns_observed_criterion I>3\s(I)
_cod_data_source_file vj1005.cif
_cod_data_source_block vj1005a
_cod_depositor_comments
;
The following automatic conversions were performed:

'_refine_ls_weighting_scheme' value 'w = 1/\s(F^2^)' was changed to
'calc'. New tag '_refine_ls_weighting_details' was created. The value
of the new tag was set to 'w = 1/\s(F^2^)'.

Automatic conversion script
Id: cif_fix_values 3143 2015-03-26 13:38:13Z robertas 
;
_cod_original_cell_volume 1474.7
_cod_original_sg_symbol_H-M 'P 21/n'
_cod_database_code 2003299

loop_
_symmetry_equiv_pos_as_xyz
x,y,z
1/2+x,1/2-y,1/2+z
-x,-y,-z
1/2-x,1/2+y,1/2-z

loop_
_atom_site_label
_atom_site_fract_x
_atom_site_fract_y
_atom_site_fract_z
_atom_site_B_iso_or_equiv
N(1) .1077(3) .0422(2) .6721(2) 3.68(7)
N(2) -.0594(3) -.0984(2) .7374(2) 3.26(6)
N(3) -.2540(3) -.0507(2) .5473(2) 3.20(6)
C(1) -.0342(3) .0557(2) .6484(2) 2.92(7)
C(2) .1760(3) -.0483(3) .7229(3) 4.38(9)
C(3) .0617(4) -.1266(3) .6964(3) 3.97(8)
C(4) -.1827(4) -.1682(3) .7038(3) 4.18(8)
C(5) -.2883(4) -.1482(3) .5697(3) 4.35(9)
C(6) -.1431(3) -.0160(2) .6673(2) 2.72(7)
C(11) -.0951(3) .1509(2) .6042(2) 2.97(7)
C(12) .0020(3) .2276(3) .6421(3) 3.82(8)
C(13) -.0509(4) .3157(3) .6022(3) 4.59(9)
C(14) -.2004(4) .3304(3) .5227(3) 4.60(9)
C(15) -.2981(4) .2558(2) .4840(3) 4.14(8)
C(16) -.2477(3) .1669(2) .5250(3) 3.31(8)
C(61) -.2262(3) .0268(2) .7429(2) 2.64(7)
C(62) -.1377(3) .0560(2) .8619(3) 3.19(7)
C(63) -.2066(4) .0932(2) .9362(3) 3.96(8)
C(64) -.3648(4) .1006(3) .8920(3) 4.29(8)
C(65) -.4536(3) .0733(2) .7738(3) 4.03(8)
C(66) -.3845(3) .0358(2) .6993(3) 3.43(8)
H2a .257(4) -.062(2) .683(3) 2.1(9)
H2b .225(3) -.039(2) .810(3) 2.6(9)
H3n -.207(3) -.051(2) .494(3) 1.1(9)
H3a .024(4) -.144(3) .607(3) 1.5(9)
H3b .106(3) -.185(2) .745(2) 1.6(7)
H4a -.241(3) -.162(2) .754(2) 2.2(6)
H4b -.141(4) -.235(3) .715(4) 1(1)
H5a -.400(3) -.154(3) .554(3) 4.1(9)
H5b -.275(3) -.192(2) .507(3) 2.7(8)
H12 .106(3) .215(2) .696(3) 1.1(8)
H13 .021(4) .365(2) .632(3) 2.6(9)
H14 -.234(3) .396(2) .497(2) 2.4(7)
H15 -.405(3) .264(2) .427(3) 2.9(9)
H16 -.319(3) .113(2) .498(2) 0.1(6)
H62 -.022(4) .050(2) .894(3) 1.3(9)
H63 -.139(3) .114(2) 1.021(2) 1.5(7)
H64 -.410(3) .128(2) .947(2) 1.9(7)
H65 -.572(4) .077(2) .742(3) 3(1)
H66 -.450(4) .017(3) .611(3) 1(1)

loop_
_geom_angle_atom_site_label_1
_geom_angle_atom_site_label_2
_geom_angle_atom_site_label_3
_geom_angle
_geom_angle_publ_flag
C(1) N(1) C(2) 118.8(3) yes
C(3) N(2) C(4) 111.3(3) yes
C(3) N(2) C(6) 110.5(3) yes
C(4) N(2) C(6) 101.4(3) yes
C(5) N(3) C(6) 105.6(2) yes
N(1) C(1) C(6) 125.1(3) yes
N(1) C(1) C(11) 116.4(3) yes
C(6) C(1) C(11) 118.4(2) yes
N(1) C(2) C(3) 114.2(2) yes
N(2) C(3) C(2) 108.4(3) yes
N(2) C(4) C(5) 106.2(3) yes
N(3) C(5) C(4) 105.1(2) yes
N(2) C(6) N(3) 107.0(2) yes
N(2) C(6) C(1) 112.0(2) yes
N(2) C(6) C(61) 106.1(2) yes
N(3) C(6) C(1) 110.5(2) yes
N(3) C(6) C(61) 111.1(2) yes
C(1) C(6) C(61) 110.1(3) yes
C(1) C(11) C(12) 119.6(2) yes
C(1) C(11) C(16) 122.7(3) yes
C(6) C(61) C(62) 118.0(2) yes
C(6) C(61) C(66) 123.2(2) yes
C(5) N(3) H3n 109(2) no
C(6) N(3) H3n 108(2) no
N(1) C(2) H2a 105(2) no
N(1) C(2) H2b 105(3) no
C(3) C(2) H2a 110(2) no
C(3) C(2) H2b 110(2) no
H2a C(2) H2b 112(3) no
N(2) C(3) H3a 114(3) no
N(2) C(3) H3b 104(2) no
C(2) C(3) H3a 110(2) no
C(2) C(3) H3b 113.0(10) no
H3a C(3) H3b 107(3) no
N(2) C(4) H4a 112(2) no
N(2) C(4) H4b 112(2) no
C(5) C(4) H4a 109.0(10) no
C(5) C(4) H4b 113(2) no
H4a C(4) H4b 107(3) no
C(11) C(16) H16 119.0(10) no
C(15) C(16) H16 120.0(10) no
N(3) C(5) H5a 109(2) no
N(3) C(5) H5b 111(2) no
C(4) C(5) H5a 113(2) no
C(4) C(5) H5b 115.0(10) no
H5a C(5) H5b 104(3) no
C(12) C(11) C(16) 117.8(3) no
C(11) C(12) C(13) 120.7(3) no
C(11) C(12) H12 117(2) no
C(13) C(12) H12 123(2) no
C(12) C(13) C(14) 121.1(3) no
C(12) C(13) H13 116(2) no
C(14) C(13) H13 123(2) no
C(13) C(14) C(15) 119.2(3) no
C(13) C(14) H14 118.0(10) no
C(15) C(14) H14 123.0(10) no
C(14) C(15) C(16) 120.5(3) no
C(14) C(15) H15 121(3) no
C(16) C(15) H15 119(3) no
C(11) C(16) C(15) 120.7(3) no
C(64) C(63) H63 122(2) no
C(63) C(64) C(65) 120.3(4) no
C(63) C(64) H64 117.0(10) no
C(65) C(64) H64 122.0(10) no
C(62) C(61) C(66) 118.9(4) no
C(61) C(62) C(63) 120.7(3) no
C(61) C(62) H62 119(3) no
C(63) C(62) H62 120(3) no
C(62) C(63) C(64) 119.8(3) no
C(62) C(63) H63 118(2) no
C(64) C(65) C(66) 120.1(3) no
C(64) C(65) H65 120(2) no
C(66) C(65) H65 120(3) no
C(61) C(66) C(65) 120.4(3) no
C(61) C(66) H66 120(2) no

loop_
_geom_bond_atom_site_label_1
_geom_bond_atom_site_label_2
_geom_bond_distance
_geom_bond_publ_flag
N(1) C(1) 1.274(4) yes
N(1) C(2) 1.468(5) yes
N(2) C(3) 1.463(5) yes
N(2) C(4) 1.468(4) yes
N(2) C(6) 1.481(4) yes
N(3) C(5) 1.481(4) yes
N(3) C(6) 1.482(3) yes
C(1) C(6) 1.531(5) yes
C(1) C(11) 1.493(4) yes
C(2) C(3) 1.504(5) yes
C(4) C(5) 1.535(4) yes
C(6) C(61) 1.531(5) yes
N(3) H3n 0.91(4) no
C(2) H2a 1.06(4) no
C(2) H2b 0.96(4) no
C(3) H3a 1.00(3) no
C(3) H3b 1.01(3) no
C(4) H4a 0.96(3) no
C(4) H4b 1.02(4) no
C(5) H5a 1.01(3) no
C(5) H5b 1.01(3) no
C(11) C(12) 1.389(4) no
C(11) C(16) 1.399(3) no
C(12) C(13) 1.372(5) no
C(12) H12 0.96(2) no
C(13) C(14) 1.374(4) no
C(13) H13 0.95(3) no
C(14) C(15) 1.369(5) no
C(14) H14 1.00(3) no
C(15) C(16) 1.381(5) no
C(15) H15 0.98(3) no
C(16) H16 0.99(2) no
C(61) C(62) 1.391(4) no
C(61) C(66) 1.385(4) no
C(62) C(63) 1.389(5) no
C(62) H62 1.01(3) no
C(63) C(64) 1.382(5) no
C(63) H63 1.01(2) no
C(64) C(65) 1.377(4) no
C(64) H64 0.99(3) no
C(65) C(66) 1.393(5) no
C(65) H65 1.03(3) no
C(66) H66 1.03(3) no
